data_1551179
loop_
_publ_author_name
'Weigand, Jan J.'
'Schwedtmann, Kai'
'Haberstroh, Jan'
'Roediger, Sven'
'Hennersdorf, Felix'
'Frontera, Antonio'
'Bauza, Antonio'

_publ_section_title
;
 Formation of an imidazoliumyl-substituted [(LC)4P4]4+ tetracation and
 transition metal mediated fragmentation and insertion reaction (LC = NHC)
;
_journal_name_full 'Chemical Science'
_journal_paper_doi 10.1039/C9SC01701A
_journal_year 2019
_chemical_formula_moiety 'C44 H80 Au Cl2 N8 P4, 2.5(C H2 Cl2), 3(C F3 O3 S)'
_chemical_formula_sum 'C49.5 H85 Au Cl7 F9 N8 O9 P4 S3'
_chemical_formula_weight 1772.43
_space_group_crystal_system monoclinic
_space_group_IT_number 14
_space_group_name_Hall '-P 2ybc'
_space_group_name_H-M_alt 'P 1 21/c 1'
_symmetry_space_group_name_Hall '-P 2ybc'
_symmetry_space_group_name_H-M 'P 1 21/c 1'
_atom_sites_solution_hydrogens geom
_atom_sites_solution_primary dual
_audit_creation_date 2019-03-20
_audit_creation_method
;
Olex2 1.2
(compiled 2018.05.29 svn.r3508 for OlexSys, GUI svn.r5506)
;
_audit_update_record
;
2019-04-06 deposited with the CCDC.    2019-05-30 downloaded from the CCDC.
;
_cell_angle_alpha 90
_cell_angle_beta 91.738(2)
_cell_angle_gamma 90
_cell_formula_units_Z 4
_cell_length_a 30.6491(6)
_cell_length_b 11.9065(2)
_cell_length_c 20.2311(5)
_cell_measurement_reflns_used 34349
_cell_measurement_temperature 100.01(10)
_cell_measurement_theta_max 76.4850
_cell_measurement_theta_min 2.8750
_cell_volume 7379.4(3)
_computing_cell_refinement 'CrysAlisPro 1.171.38.46 (Rigaku OD, 2015)'
_computing_data_collection 'CrysAlisPro 1.171.38.46 (Rigaku OD, 2015)'
_computing_data_reduction 'CrysAlisPro 1.171.38.46 (Rigaku OD, 2015)'
_computing_molecular_graphics 'Olex2 (Dolomanov et al., 2009)'
_computing_publication_material 'Olex2 (Dolomanov et al., 2009)'
_computing_structure_refinement 'ShelXL (Sheldrick, 2015)'
_computing_structure_solution 'ShelXT (Sheldrick, 2015)'
_diffrn_ambient_environment N~2~
_diffrn_ambient_temperature 100.01(10)
_diffrn_detector 'CCD plate'
_diffrn_detector_area_resol_mean 10.5700
_diffrn_detector_type AtlasS2
_diffrn_measured_fraction_theta_full 1.000
_diffrn_measured_fraction_theta_max 1.000
_diffrn_measurement_details
;
List of Runs (angles in degrees, time in seconds):

  # Type    Start    End  Width  t~exp~   \w     \q     \k     \f   Frames
#--------------------------------------------------------------------------
  1  \w     16.00  70.00   0.50    1.00    --   42.50  57.00 -90.00  108
  2  \w     94.00 124.00   0.50    5.00    --  111.00 -45.00-150.00   60
  3  \w    103.00 129.00   0.50    5.00    --  111.00 -45.00-180.00   52
  4  \w     81.00 107.00   0.50    5.00    --  111.00 -94.00-150.00   52
  5  \w     85.00 111.00   0.50    5.00    --  111.00-125.00-150.00   52
  6  \w     76.00 121.00   0.50    5.00    --  111.00-125.00-120.00   90
  7  \w     95.00 121.00   0.50    5.00    --  111.00-125.00 -30.00   52
  8  \w    104.00 130.00   0.50    5.00    --  111.00 -77.00 -30.00   52
  9  \w     97.00 153.00   0.50    5.00    --  111.00 -15.00   0.00  112
 10  \w    153.00 178.00   0.50    5.00    --  111.00  15.00  30.00   50
 11  \w    118.00 178.00   0.50    5.00    --  111.00  45.00  90.00  120
 12  \w    138.00 164.00   0.50    5.00    --  111.00 125.00 150.00   52
 13  \w     89.00 115.00   0.50    5.00    --  111.00  45.00  90.00   52
 14  \w     83.00 119.00   0.50    5.00    --  111.00  68.00 129.00   72
 15  \w     72.00 127.00   0.50    5.00    --  111.00  15.00  30.00  110
 16  \w     73.00 100.00   0.50    5.00    --  111.00 -77.00 -90.00   54
 17  \w     69.00 109.00   0.50    5.00    --  111.00 -94.00   0.00   80
 18  \w     81.00 106.00   0.50    5.00    --  111.00 -94.00 120.00   50
 19  \w     90.00 121.00   0.50    5.00    --  111.00-125.00 150.00   62
 20  \w     59.00  86.00   0.50    5.00    --  111.00-125.00 150.00   54
 21  \w     47.00 138.00   0.50    5.00    --  111.00 -61.00  60.00  182
 22  \w     48.00  73.00   0.50    5.00    --  111.00-125.00 -30.00   50
 23  \w     41.00  71.00   0.50    5.00    --  111.00 -77.00 -90.00   60
 24  \w     37.00 141.00   0.50    5.00    --  111.00 -77.00-150.00  208
 25  \w     92.00 122.00   0.50    5.00    --  111.00  45.00-180.00   60
 26  \w    142.00 177.00   0.50    5.00    --  111.00  45.00-180.00   70
 27  \w     48.00 112.00   0.50    5.00    --  111.00-125.00  30.00  128
 28  \w     40.00  66.00   0.50    1.00    --   42.50 -57.00 120.00   52
 29  \w     40.00 121.00   0.50    5.00    --  111.00-125.00  60.00  162
 30  \w     38.00  63.00   0.50    5.00    --  111.00 -94.00 120.00   50
 31  \w     34.00 102.00   0.50    5.00    --  111.00 -94.00  60.00  136
 32  \w     35.00  75.00   0.50    5.00    --  111.00 -15.00   0.00   80
 33  \w     31.00 154.00   0.50    5.00    --  111.00 -15.00 120.00  246
 34  \w     43.00  73.00   0.50    5.00    --  111.00 -45.00-150.00   60
 35  \w     46.00  87.00   0.50    5.00    --  111.00 -45.00-180.00   82
 36  \w     38.00  63.00   0.50    5.00    --  111.00 -94.00-150.00   50
 37  \w    -93.00 -39.00   0.50    1.00    --  -38.50 -38.00 -90.00  108
 38  \w   -101.00 -16.00   0.50    1.00    --  -38.50 -38.00 -30.00  170
 39  \w    -80.00  -4.00   0.50    1.00    --  -38.50 125.00  90.00  152
 40  \w    -94.00 -53.00   0.50    1.00    --  -38.50 125.00 -30.00   82
 41  \w   -104.00 -54.00   0.50    1.00    --  -38.50 -38.00  60.00  100
;
_diffrn_measurement_device 'four-circle diffractometer'
_diffrn_measurement_device_type 'SuperNova, Dual, Cu at zero, AtlasS2'
_diffrn_measurement_method '\w scans'
_diffrn_orient_matrix_type 'CrysAlisPro convention (1999,Acta A55,543-557)'
_diffrn_orient_matrix_UB_11 -0.0174504000
_diffrn_orient_matrix_UB_12 0.1179123000
_diffrn_orient_matrix_UB_13 -0.0176968000
_diffrn_orient_matrix_UB_21 -0.0350603000
_diffrn_orient_matrix_UB_22 -0.0119989000
_diffrn_orient_matrix_UB_23 0.0525184000
_diffrn_orient_matrix_UB_31 0.0315750000
_diffrn_orient_matrix_UB_32 0.0516958000
_diffrn_orient_matrix_UB_33 0.0522768000
_diffrn_radiation_monochromator mirror
_diffrn_radiation_probe x-ray
_diffrn_radiation_type CuK\a
_diffrn_radiation_wavelength 1.54184
_diffrn_reflns_av_R_equivalents 0.1157
_diffrn_reflns_av_unetI/netI 0.0674
_diffrn_reflns_Laue_measured_fraction_full 1.000
_diffrn_reflns_Laue_measured_fraction_max 1.000
_diffrn_reflns_limit_h_max 38
_diffrn_reflns_limit_h_min -31
_diffrn_reflns_limit_k_max 14
_diffrn_reflns_limit_k_min -14
_diffrn_reflns_limit_l_max 25
_diffrn_reflns_limit_l_min -25
_diffrn_reflns_number 79611
_diffrn_reflns_point_group_measured_fraction_full 1.000
_diffrn_reflns_point_group_measured_fraction_max 1.000
_diffrn_reflns_theta_full 67.684
_diffrn_reflns_theta_max 74.531
_diffrn_reflns_theta_min 2.885
_diffrn_source 'micro-focus sealed X-ray tube'
_diffrn_source_type 'SuperNova (Cu) X-ray Source'
_exptl_absorpt_coefficient_mu 8.354
_exptl_absorpt_correction_T_max 0.907
_exptl_absorpt_correction_T_min 0.140
_exptl_absorpt_correction_type gaussian
_exptl_absorpt_process_details
;
CrysAlisPro 1.171.38.46 (Rigaku Oxford Diffraction, 2015)
Numerical absorption correction based on gaussian integration over
            a multifaceted crystal model
Empirical absorption correction using spherical harmonics,
 implemented in SCALE3 ABSPACK scaling algorithm.
;
_exptl_crystal_colour 'clear yellow'
_exptl_crystal_colour_lustre clear
_exptl_crystal_colour_primary yellow
_exptl_crystal_density_diffrn 1.595
_exptl_crystal_description plate
_exptl_crystal_F_000 3588
_exptl_crystal_size_max 0.372
_exptl_crystal_size_mid 0.192
_exptl_crystal_size_min 0.061
_refine_diff_density_max 1.756
_refine_diff_density_min -4.385
_refine_diff_density_rms 0.181
_refine_ls_extinction_method none
_refine_ls_goodness_of_fit_ref 1.039
_refine_ls_hydrogen_treatment constr
_refine_ls_matrix_type full
_refine_ls_number_parameters 998
_refine_ls_number_reflns 15093
_refine_ls_number_restraints 684
_refine_ls_restrained_S_all 1.024
_refine_ls_R_factor_all 0.0646
_refine_ls_R_factor_gt 0.0613
_refine_ls_shift/su_max 0.004
_refine_ls_shift/su_mean 0.000
_refine_ls_structure_factor_coef Fsqd
_refine_ls_weighting_details 'w=1/[\s^2^(Fo^2^)+(0.1199P)^2^+8.7161P] where P=(Fo^2^+2Fc^2^)/3'
_refine_ls_weighting_scheme calc
_refine_ls_wR_factor_gt 0.1647
_refine_ls_wR_factor_ref 0.1698
_reflns_Friedel_coverage 0.000
_reflns_number_gt 13873
_reflns_number_total 15093
_reflns_threshold_expression 'I > 2\s(I)'
_cod_data_source_file c9sc01701a2.cif
_cod_data_source_block 15OTf3
_cod_original_formula_sum 'C49.50 H85 Au Cl7 F9 N8 O9 P4 S3'
_cod_database_code 1551179
_shelx_shelxl_version_number 2016/6
_chemical_oxdiff_formula C49.5H82AuCl7F9N8O9P4S3
_shelx_space_group_comment
;
The symmetry employed for this shelxl refinement is uniquely defined
by the following loop, which should always be used as a source of
symmetry information in preference to the above space-group names.
They are only intended as comments.
;
_shelx_estimated_absorpt_t_max 0.630
_shelx_estimated_absorpt_t_min 0.147
_reflns_odcompleteness_completeness 99.92
_reflns_odcompleteness_iscentric 1
_reflns_odcompleteness_theta 74.33
_olex2_refinement_description
;
1. Fixed Uiso
 At 1.2 times of:
  All C(H) groups, All C(H,H) groups
 At 1.5 times of:
  All C(H,H,H) groups
2. Uiso/Uaniso restraints and constraints
S3 \\sim F7 \\sim F8 \\sim F9 \\sim O7 \\sim O8 \\sim O9 \\sim C47: within 3A
with sigma of 0.01 and sigma for terminal atoms of 0.02
Cl7 \\sim Cl8 \\sim C51: within 2A with sigma of 0.01 and sigma for terminal
atoms of 0.02
C48B \\sim S4B \\sim O10B \\sim O11B \\sim O12B \\sim F10B \\sim F11B \\sim
F12B \\sim F10A \\sim S4A \\sim O10A \\sim O11A \\sim O12A \\sim C48A \\sim
F11A \\sim F12A: within 2.5A with sigma of 0.01 and sigma for terminal atoms of
0.02
3. Same fragment restrains
{Cl8, Cl7, C51} sigma for 1-2: 0.02, 1-3: 0.02
as
{Cl3, Cl4, C49}
{S4A, F11A, F12A, F10A, O10A, O11A, O12A, C48A} sigma for 1-2: 0.02, 1-3: 0.02
{S4B, F12B, F10B, F11B, O10B, O12B, O11B, C48B} sigma for 1-2: 0.02, 1-3: 0.02
{S4A, F12A, F10A, F11A, O10A, O12A, O11A, C48A} sigma for 1-2: 0.02, 1-3: 0.02
as
{S2, F4, F5, F6, O4, O5, O6, C46}
4. Others
 Sof(S4B)=Sof(F10B)=Sof(F11B)=Sof(F12B)=Sof(O10B)=Sof(O11B)=Sof(O12B)=
 Sof(C48B)=0.5*(1-FVAR(2))
 Sof(S4A)=Sof(F10A)=Sof(F11A)=Sof(F12A)=Sof(O10A)=Sof(O11A)=Sof(O12A)=
 Sof(C48A)=0.5*FVAR(2)
 Fixed Sof: Cl7(0.5) Cl8(0.5) C51(0.5) H51A(0.5) H51B(0.5) S3(0.5) F7(0.5)
 F8(0.5) F9(0.5) O7(0.5) O8(0.5) O9(0.5) C47(0.5)
5.a Ternary CH refined with riding coordinates:
 C6(H6), C9(H9), C17(H17), C20(H20), C28(H28), C31(H31), C39(H39), C42(H42)
5.b Secondary CH2 refined with riding coordinates:
 C49(H49A,H49B), C50(H50A,H50B), C51(H51A,H51B)
5.c Idealised Me refined as rotating group:
 C4(H4A,H4B,H4C), C5(H5A,H5B,H5C), C7(H7A,H7B,H7C), C8(H8A,H8B,H8C), C10(H10A,
 H10B,H10C), C11(H11A,H11B,H11C), C15(H15A,H15B,H15C), C16(H16A,H16B,H16C),
 C18(H18A,H18B,H18C), C19(H19A,H19B,H19C), C21(H21A,H21B,H21C), C22(H22A,H22B,
 H22C), C26(H26A,H26B,H26C), C27(H27A,H27B,H27C), C29(H29A,H29B,H29C), C30(H30A,
 H30B,H30C), C32(H32A,H32B,H32C), C33(H33A,H33B,H33C), C37(H37A,H37B,H37C),
 C38(H38A,H38B,H38C), C40(H40A,H40B,H40C), C41(H41A,H41B,H41C), C43(H43A,H43B,
 H43C), C44(H44A,H44B,H44C)
;
_olex2_submission_special_instructions 'No special instructions were received'
_oxdiff_exptl_absorpt_empirical_details
;
Empirical correction (ABSPACK) includes:
- Absorption correction using spherical harmonics
- Frame scaling
;
_oxdiff_exptl_absorpt_empirical_full_max 3.653
_oxdiff_exptl_absorpt_empirical_full_min 0.387

loop_
_space_group_symop_operation_xyz
'x, y, z'
'-x, y+1/2, -z+1/2'
'-x, -y, -z'
'x, -y-1/2, z-1/2'

loop_
_atom_site_label
_atom_site_type_symbol
_atom_site_fract_x
_atom_site_fract_y
_atom_site_fract_z
_atom_site_U_iso_or_equiv
_atom_site_adp_type
_atom_site_occupancy
_atom_site_site_symmetry_order
_atom_site_calc_flag
_atom_site_refinement_flags_posn
_atom_site_refinement_flags_adp
_atom_site_refinement_flags_occupancy
_atom_site_disorder_assembly
_atom_site_disorder_group
Au1 Au 0.77292(2) 0.69984(2) 0.71062(2) 0.02104(9) Uani 1 1 d . . . . .
Cl1 Cl 0.72972(3) 0.86368(9) 0.71218(6) 0.0307(2) Uani 1 1 d . . . . .
Cl2 Cl 0.82057(4) 0.76147(10) 0.79659(6) 0.0358(3) Uani 1 1 d . . . . .
P1 P 0.72956(3) 0.64819(8) 0.62060(5) 0.0203(2) Uani 1 1 d . . . . .
P2 P 0.73126(3) 0.46085(8) 0.61310(5) 0.01752(19) Uani 1 1 d . . . . .
P3 P 0.80393(3) 0.45532(8) 0.61076(5) 0.0197(2) Uani 1 1 d . . . . .
P4 P 0.80910(3) 0.52959(8) 0.71279(6) 0.0214(2) Uani 1 1 d . . . . .
N1 N 0.65439(11) 0.6049(3) 0.70213(19) 0.0225(7) Uani 1 1 d . . . . .
N2 N 0.64284(13) 0.7157(3) 0.6171(2) 0.0278(8) Uani 1 1 d . . . . .
N3 N 0.67333(12) 0.3894(3) 0.51481(19) 0.0239(7) Uani 1 1 d . . . . .
N4 N 0.72265(12) 0.4951(3) 0.47007(19) 0.0240(7) Uani 1 1 d . . . . .
N5 N 0.80820(10) 0.2443(3) 0.68509(18) 0.0185(6) Uani 1 1 d . . . . .
N6 N 0.86024(11) 0.2737(3) 0.6158(2) 0.0229(7) Uani 1 1 d . . . . .
N7 N 0.89480(13) 0.5337(4) 0.7602(2) 0.0344(9) Uani 1 1 d . . . . .
N8 N 0.88874(12) 0.6352(3) 0.6699(2) 0.0290(8) Uani 1 1 d . . . . .
C1 C 0.67400(13) 0.6562(3) 0.6511(2) 0.0230(8) Uani 1 1 d . . . . .
C2 C 0.61082(14) 0.6333(4) 0.7004(3) 0.0285(9) Uani 1 1 d . . . . .
C3 C 0.60328(17) 0.7010(4) 0.6473(3) 0.0337(11) Uani 1 1 d . . . . .
C4 C 0.57761(15) 0.5908(5) 0.7464(3) 0.0380(11) Uani 1 1 d . . . . .
H4A H 0.573284 0.510128 0.739326 0.057 Uiso 1 1 calc GR . . . .
H4B H 0.549948 0.630379 0.738074 0.057 Uiso 1 1 calc GR . . . .
H4C H 0.587729 0.604028 0.792189 0.057 Uiso 1 1 calc GR . . . .
C5 C 0.56104(18) 0.7509(6) 0.6236(4) 0.0494(15) Uani 1 1 d . . . . .
H5A H 0.561189 0.831835 0.632531 0.074 Uiso 1 1 calc GR . . . .
H5B H 0.536976 0.715587 0.646662 0.074 Uiso 1 1 calc GR . . . .
H5C H 0.557181 0.738280 0.575877 0.074 Uiso 1 1 calc GR . . . .
C6 C 0.67859(13) 0.5440(4) 0.7565(2) 0.0239(8) Uani 1 1 d . . . . .
H6 H 0.709176 0.533904 0.741691 0.029 Uiso 1 1 calc R . . . .
C7 C 0.68134(17) 0.6157(5) 0.8190(2) 0.0349(10) Uani 1 1 d . . . . .
H7A H 0.694081 0.688899 0.808676 0.052 Uiso 1 1 calc GR . . . .
H7B H 0.699707 0.577794 0.852628 0.052 Uiso 1 1 calc GR . . . .
H7C H 0.651986 0.626529 0.835843 0.052 Uiso 1 1 calc GR . . . .
C8 C 0.66056(15) 0.4274(4) 0.7681(3) 0.0305(9) Uani 1 1 d . . . . .
H8A H 0.632141 0.433273 0.788779 0.046 Uiso 1 1 calc GR . . . .
H8B H 0.680780 0.385427 0.797318 0.046 Uiso 1 1 calc GR . . . .
H8C H 0.657087 0.387957 0.725746 0.046 Uiso 1 1 calc GR . . . .
C9 C 0.65186(17) 0.7883(4) 0.5596(3) 0.0352(11) Uani 1 1 d . . . . .
H9 H 0.684184 0.786846 0.554257 0.042 Uiso 1 1 calc R . . . .
C10 C 0.6396(2) 0.9108(5) 0.5731(3) 0.0453(13) Uani 1 1 d . . . . .
H10A H 0.607792 0.918674 0.571323 0.068 Uiso 1 1 calc GR . . . .
H10B H 0.652312 0.959276 0.539582 0.068 Uiso 1 1 calc GR . . . .
H10C H 0.650974 0.932759 0.617042 0.068 Uiso 1 1 calc GR . . . .
C11 C 0.6315(2) 0.7408(5) 0.4964(3) 0.0453(13) Uani 1 1 d . . . . .
H11A H 0.639387 0.661300 0.492491 0.068 Uiso 1 1 calc GR . . . .
H11B H 0.642389 0.782243 0.458419 0.068 Uiso 1 1 calc GR . . . .
H11C H 0.599721 0.748010 0.497410 0.068 Uiso 1 1 calc GR . . . .
C12 C 0.70999(13) 0.4502(3) 0.5279(2) 0.0198(7) Uani 1 1 d . . . . .
C13 C 0.66331(15) 0.3940(4) 0.4484(2) 0.0298(9) Uani 1 1 d . . . . .
C14 C 0.69399(15) 0.4593(4) 0.4201(2) 0.0286(9) Uani 1 1 d . . . . .
C15 C 0.62621(19) 0.3327(6) 0.4145(3) 0.0412(12) Uani 1 1 d . . . . .
H15A H 0.629372 0.251852 0.422468 0.062 Uiso 1 1 calc GR . . . .
H15B H 0.626473 0.347423 0.366888 0.062 Uiso 1 1 calc GR . . . .
H15C H 0.598526 0.358688 0.432105 0.062 Uiso 1 1 calc GR . . . .
C16 C 0.69617(19) 0.4903(6) 0.3489(3) 0.0417(12) Uani 1 1 d . . . . .
H16A H 0.682035 0.563321 0.341627 0.063 Uiso 1 1 calc GR . . . .
H16B H 0.681123 0.433177 0.321867 0.063 Uiso 1 1 calc GR . . . .
H16C H 0.726767 0.494987 0.336489 0.063 Uiso 1 1 calc GR . . . .
C17 C 0.64734(14) 0.3337(4) 0.5666(2) 0.0263(8) Uani 1 1 d . . . . .
H17 H 0.664619 0.341546 0.609117 0.032 Uiso 1 1 calc R . . . .
C18 C 0.60476(16) 0.3970(5) 0.5758(3) 0.0360(11) Uani 1 1 d . . . . .
H18A H 0.611026 0.476840 0.582965 0.054 Uiso 1 1 calc GR . . . .
H18B H 0.589949 0.366675 0.614169 0.054 Uiso 1 1 calc GR . . . .
H18C H 0.585912 0.388144 0.536136 0.054 Uiso 1 1 calc GR . . . .
C19 C 0.64210(16) 0.2086(4) 0.5544(3) 0.0330(11) Uani 1 1 d . . . . .
H19A H 0.619185 0.196108 0.520397 0.049 Uiso 1 1 calc GR . . . .
H19B H 0.634009 0.171448 0.595527 0.049 Uiso 1 1 calc GR . . . .
H19C H 0.669712 0.177440 0.539532 0.049 Uiso 1 1 calc GR . . . .
C20 C 0.76193(15) 0.5661(4) 0.4629(2) 0.0267(9) Uani 1 1 d . . . . .
H20 H 0.774079 0.580732 0.508528 0.032 Uiso 1 1 calc R . . . .
C21 C 0.7502(2) 0.6796(5) 0.4330(3) 0.0401(12) Uani 1 1 d . . . . .
H21A H 0.742168 0.670190 0.386025 0.060 Uiso 1 1 calc GR . . . .
H21B H 0.775318 0.730220 0.437442 0.060 Uiso 1 1 calc GR . . . .
H21C H 0.725462 0.711717 0.456109 0.060 Uiso 1 1 calc GR . . . .
C22 C 0.79741(16) 0.5031(4) 0.4255(3) 0.0335(10) Uani 1 1 d . . . . .
H22A H 0.799448 0.425605 0.441684 0.050 Uiso 1 1 calc GR . . . .
H22B H 0.825560 0.540770 0.432887 0.050 Uiso 1 1 calc GR . . . .
H22C H 0.789822 0.502659 0.378089 0.050 Uiso 1 1 calc GR . . . .
C23 C 0.82200(13) 0.3152(4) 0.6379(2) 0.0197(8) Uani 1 1 d . . . . .
C24 C 0.83748(14) 0.1569(4) 0.6927(2) 0.0243(8) Uani 1 1 d . . . . .
C25 C 0.87025(13) 0.1759(4) 0.6502(2) 0.0243(8) Uani 1 1 d . . . . .
C26 C 0.83358(15) 0.0621(4) 0.7400(3) 0.0329(10) Uani 1 1 d . . . . .
H26A H 0.836706 0.090449 0.785385 0.049 Uiso 1 1 calc GR . . . .
H26B H 0.856548 0.006786 0.732166 0.049 Uiso 1 1 calc GR . . . .
H26C H 0.804935 0.026448 0.733685 0.049 Uiso 1 1 calc GR . . . .
C27 C 0.91054(15) 0.1064(4) 0.6418(3) 0.0368(11) Uani 1 1 d . . . . .
H27A H 0.907699 0.063084 0.600744 0.055 Uiso 1 1 calc GR . . . .
H27B H 0.914199 0.054891 0.679382 0.055 Uiso 1 1 calc GR . . . .
H27C H 0.936037 0.155826 0.639950 0.055 Uiso 1 1 calc GR . . . .
C28 C 0.76592(13) 0.2569(4) 0.7190(2) 0.0216(8) Uani 1 1 d . . . . .
H28 H 0.755065 0.334398 0.708992 0.026 Uiso 1 1 calc R . . . .
C29 C 0.77175(15) 0.2487(4) 0.7936(2) 0.0278(9) Uani 1 1 d . . . . .
H29A H 0.775362 0.169794 0.806395 0.042 Uiso 1 1 calc GR . . . .
H29B H 0.745973 0.279746 0.814503 0.042 Uiso 1 1 calc GR . . . .
H29C H 0.797688 0.291304 0.808020 0.042 Uiso 1 1 calc GR . . . .
C30 C 0.73203(13) 0.1755(4) 0.6894(2) 0.0246(8) Uani 1 1 d . . . . .
H30A H 0.729556 0.186490 0.641474 0.037 Uiso 1 1 calc GR . . . .
H30B H 0.703686 0.189637 0.708982 0.037 Uiso 1 1 calc GR . . . .
H30C H 0.741133 0.098076 0.698949 0.037 Uiso 1 1 calc GR . . . .
C31 C 0.88705(14) 0.3276(4) 0.5636(3) 0.0280(9) Uani 1 1 d . . . . .
H31 H 0.869612 0.391644 0.544734 0.034 Uiso 1 1 calc R . . . .
C32 C 0.92868(17) 0.3766(5) 0.5946(3) 0.0418(13) Uani 1 1 d . . . . .
H32A H 0.921539 0.420311 0.633889 0.063 Uiso 1 1 calc GR . . . .
H32B H 0.942659 0.425603 0.562578 0.063 Uiso 1 1 calc GR . . . .
H32C H 0.948653 0.315566 0.607362 0.063 Uiso 1 1 calc GR . . . .
C33 C 0.89539(16) 0.2467(5) 0.5071(3) 0.0366(11) Uani 1 1 d . . . . .
H33A H 0.914634 0.186122 0.522975 0.055 Uiso 1 1 calc GR . . . .
H33B H 0.909297 0.287122 0.471168 0.055 Uiso 1 1 calc GR . . . .
H33C H 0.867608 0.214895 0.490821 0.055 Uiso 1 1 calc GR . . . .
C34 C 0.86629(13) 0.5695(4) 0.7123(3) 0.0260(9) Uani 1 1 d . . . . .
C35 C 0.93547(17) 0.5792(5) 0.7491(3) 0.0427(13) Uani 1 1 d . . . . .
C36 C 0.93160(15) 0.6415(5) 0.6928(3) 0.0392(12) Uani 1 1 d . . . . .
C37 C 0.9750(2) 0.5593(7) 0.7924(4) 0.0599(19) Uani 1 1 d . . . . .
H37A H 0.972430 0.601721 0.833650 0.090 Uiso 1 1 calc GR . . . .
H37B H 1.001030 0.584190 0.769580 0.090 Uiso 1 1 calc GR . . . .
H37C H 0.977477 0.479036 0.802489 0.090 Uiso 1 1 calc GR . . . .
C38 C 0.9665(2) 0.7071(7) 0.6596(5) 0.062(2) Uani 1 1 d . . . . .
H38A H 0.972614 0.672496 0.616913 0.093 Uiso 1 1 calc GR . . . .
H38B H 0.993087 0.707299 0.687687 0.093 Uiso 1 1 calc GR . . . .
H38C H 0.956532 0.784546 0.652445 0.093 Uiso 1 1 calc GR . . . .
C39 C 0.88121(18) 0.4618(5) 0.8185(3) 0.0423(13) Uani 1 1 d . . . . .
H39 H 0.848996 0.450784 0.812396 0.051 Uiso 1 1 calc R . . . .
C40 C 0.8876(2) 0.5211(6) 0.8833(4) 0.0500(14) Uani 1 1 d . . . . .
H40A H 0.918817 0.532537 0.892597 0.075 Uiso 1 1 calc GR . . . .
H40B H 0.875242 0.475609 0.918537 0.075 Uiso 1 1 calc GR . . . .
H40C H 0.872780 0.594094 0.881264 0.075 Uiso 1 1 calc GR . . . .
C41 C 0.9010(3) 0.3456(5) 0.8151(4) 0.0561(17) Uani 1 1 d . . . . .
H41A H 0.895723 0.314225 0.770780 0.084 Uiso 1 1 calc GR . . . .
H41B H 0.887672 0.296905 0.847900 0.084 Uiso 1 1 calc GR . . . .
H41C H 0.932547 0.350279 0.824410 0.084 Uiso 1 1 calc GR . . . .
C42 C 0.86827(17) 0.6978(4) 0.6136(3) 0.0317(11) Uani 1 1 d . . . . .
H42 H 0.837087 0.673115 0.610749 0.038 Uiso 1 1 calc R . . . .
C43 C 0.8674(2) 0.8238(5) 0.6278(4) 0.0465(14) Uani 1 1 d . . . . .
H43A H 0.854562 0.836904 0.670854 0.070 Uiso 1 1 calc GR . . . .
H43B H 0.849893 0.861894 0.593238 0.070 Uiso 1 1 calc GR . . . .
H43C H 0.897280 0.853290 0.628319 0.070 Uiso 1 1 calc GR . . . .
C44 C 0.88768(18) 0.6682(5) 0.5471(3) 0.0395(11) Uani 1 1 d . . . . .
H44A H 0.918196 0.692717 0.546832 0.059 Uiso 1 1 calc GR . . . .
H44B H 0.871059 0.706154 0.511500 0.059 Uiso 1 1 calc GR . . . .
H44C H 0.886219 0.586771 0.540369 0.059 Uiso 1 1 calc GR . . . .
Cl3 Cl 0.52182(5) 0.33532(17) 0.98777(8) 0.0534(4) Uani 1 1 d D . . . .
Cl4 Cl 0.58315(5) 0.48106(14) 0.92235(8) 0.0514(4) Uani 1 1 d D . . . .
C49 C 0.5340(2) 0.4068(6) 0.9148(3) 0.0456(13) Uani 1 1 d D . . . .
H49A H 0.535937 0.351951 0.878197 0.055 Uiso 1 1 calc R . . . .
H49B H 0.510064 0.459771 0.903445 0.055 Uiso 1 1 calc R . . . .
Cl5 Cl 0.52656(7) 0.5727(2) 0.43929(10) 0.0668(5) Uani 1 1 d . . . . .
Cl6 Cl 0.58703(6) 0.63991(17) 0.33737(11) 0.0629(4) Uani 1 1 d . . . . .
C50 C 0.5367(2) 0.5740(6) 0.3541(3) 0.0478(14) Uani 1 1 d . . . . .
H50A H 0.512772 0.614195 0.330243 0.057 Uiso 1 1 calc R . . . .
H50B H 0.537226 0.495791 0.337416 0.057 Uiso 1 1 calc R . . . .
S1 S 0.56263(4) 0.21095(10) 0.74499(6) 0.0326(3) Uani 1 1 d . . . . .
F1 F 0.53177(17) 0.0132(4) 0.7096(2) 0.0644(12) Uani 1 1 d . . . . .
F2 F 0.49904(11) 0.1532(4) 0.6628(2) 0.0515(9) Uani 1 1 d . . . . .
F3 F 0.56237(11) 0.1033(4) 0.63172(19) 0.0559(10) Uani 1 1 d . . . . .
O1 O 0.53863(15) 0.1899(4) 0.8034(2) 0.0436(9) Uani 1 1 d . . . . .
O2 O 0.55657(16) 0.3197(4) 0.7155(3) 0.0513(11) Uani 1 1 d . . . . .
O3 O 0.60779(14) 0.1761(5) 0.7503(2) 0.0496(10) Uani 1 1 d . . . . .
C45 C 0.53865(18) 0.1167(5) 0.6835(3) 0.0392(11) Uani 1 1 d . . . . .
S2 S 0.76264(4) 0.17028(11) 0.47171(6) 0.0312(2) Uani 1 1 d D . . . .
F4 F 0.73864(16) 0.0042(4) 0.5471(2) 0.0670(12) Uani 1 1 d D . . . .
F5 F 0.77612(18) -0.0455(4) 0.4637(3) 0.0837(17) Uani 1 1 d D . . . .
F6 F 0.80793(14) 0.0334(3) 0.5475(3) 0.0667(13) Uani 1 1 d D . . . .
O4 O 0.72217(12) 0.1578(4) 0.4347(2) 0.0471(10) Uani 1 1 d D . . . .
O5 O 0.76082(15) 0.2428(3) 0.5287(2) 0.0442(9) Uani 1 1 d D . . . .
O6 O 0.80110(14) 0.1849(5) 0.4334(2) 0.0514(12) Uani 1 1 d D . . . .
C46 C 0.77168(18) 0.0322(5) 0.5099(3) 0.0420(12) Uani 1 1 d D . . . .
Cl7 Cl 0.9556(2) 0.6316(6) 0.2978(3) 0.0909(15) Uani 0.5 1 d D U P A -3
Cl8 Cl 0.9348(3) 0.5134(5) 0.4143(4) 0.117(3) Uani 0.5 1 d D U P A -3
C51 C 0.9331(9) 0.6418(14) 0.3751(10) 0.082(5) Uani 0.5 1 d D U P A -3
H51A H 0.949515 0.697879 0.402061 0.099 Uiso 0.5 1 calc R . P A -3
H51B H 0.902447 0.667512 0.370217 0.099 Uiso 0.5 1 calc R . P A -3
S4B S 1.0459(4) 0.4347(14) 0.6917(7) 0.056(2) Uani 0.129(4) 1 d D U P B -2
F10B F 1.0999(7) 0.439(2) 0.5945(12) 0.063(4) Uani 0.129(4) 1 d D U P B -2
F11B F 1.0365(7) 0.375(3) 0.5661(9) 0.066(4) Uani 0.129(4) 1 d D U P B -2
F12B F 1.0807(9) 0.2725(18) 0.6243(14) 0.064(4) Uani 0.129(4) 1 d D U P B -2
O10B O 1.0505(11) 0.5551(16) 0.6845(17) 0.061(4) Uani 0.129(4) 1 d D U P B -2
O11B O 1.0760(8) 0.386(3) 0.7401(11) 0.057(5) Uani 0.129(4) 1 d D U P B -2
O12B O 1.0024(6) 0.392(3) 0.6931(15) 0.055(5) Uani 0.129(4) 1 d D U P B -2
C48B C 1.0667(6) 0.3770(19) 0.6140(9) 0.055(3) Uani 0.129(4) 1 d D U P B -2
S3 S 1.01225(17) 0.0878(4) 0.4927(3) 0.0378(9) Uani 0.5 1 d . U P C -1
F7 F 0.9510(6) -0.0534(16) 0.5280(12) 0.048(3) Uani 0.5 1 d . U P C -1
F8 F 0.9991(6) -0.1238(13) 0.4619(7) 0.046(3) Uani 0.5 1 d . U P C -1
F9 F 1.0127(6) -0.0984(19) 0.5656(12) 0.051(3) Uani 0.5 1 d . U P C -1
O7 O 0.9799(7) 0.116(2) 0.4398(15) 0.042(3) Uani 0.5 1 d . U P C -1
O8 O 1.0047(7) 0.1480(15) 0.5533(8) 0.042(3) Uani 0.5 1 d . U P C -1
O9 O 1.0562(8) 0.075(2) 0.4786(14) 0.047(4) Uani 0.5 1 d . U P C -1
C47 C 0.9940(7) -0.0539(17) 0.5117(13) 0.038(3) Uani 0.5 1 d . U P C -1
S4A S 1.06230(13) 0.5186(4) 0.6243(3) 0.0492(10) Uani 0.371(4) 1 d D U P B -1
F10A F 1.0604(4) 0.3003(10) 0.6118(7) 0.073(3) Uani 0.371(4) 1 d D U P B -1
F11A F 1.0168(3) 0.3628(10) 0.6843(6) 0.061(3) Uani 0.371(4) 1 d D U P B -1
F12A F 1.0864(3) 0.3575(10) 0.7064(6) 0.066(3) Uani 0.371(4) 1 d D U P B -1
O10A O 1.0251(4) 0.5268(13) 0.5790(6) 0.064(3) Uani 0.371(4) 1 d D U P B -1
O11A O 1.1040(3) 0.5116(12) 0.5938(7) 0.064(3) Uani 0.371(4) 1 d D U P B -1
O12A O 1.0614(4) 0.5876(10) 0.6826(6) 0.054(3) Uani 0.371(4) 1 d D U P B -1
C48A C 1.0563(3) 0.3745(10) 0.6600(6) 0.047(2) Uani 0.371(4) 1 d D U P B -1

loop_
_atom_site_aniso_label
_atom_site_aniso_U_11
_atom_site_aniso_U_22
_atom_site_aniso_U_33
_atom_site_aniso_U_23
_atom_site_aniso_U_13
_atom_site_aniso_U_12
Au1 0.01903(12) 0.01125(12) 0.03300(13) -0.00325(5) 0.00348(8) -0.00021(5)
Cl1 0.0286(5) 0.0137(4) 0.0499(6) -0.0056(4) 0.0042(4) 0.0055(4)
Cl2 0.0344(5) 0.0273(6) 0.0454(6) -0.0129(5) -0.0053(4) 0.0035(4)
P1 0.0192(4) 0.0103(4) 0.0318(5) 0.0009(4) 0.0055(4) 0.0018(3)
P2 0.0160(4) 0.0108(4) 0.0258(5) 0.0001(3) 0.0021(3) 0.0011(3)
P3 0.0162(4) 0.0120(4) 0.0310(5) 0.0013(4) 0.0039(4) 0.0009(3)
P4 0.0190(4) 0.0115(4) 0.0338(5) -0.0006(4) 0.0013(4) -0.0003(3)
N1 0.0141(14) 0.0182(17) 0.0353(19) -0.0035(14) 0.0040(13) -0.0007(12)
N2 0.0248(18) 0.0166(17) 0.042(2) -0.0007(15) 0.0043(16) 0.0044(14)
N3 0.0233(16) 0.0179(17) 0.0301(18) -0.0032(14) -0.0032(13) 0.0013(13)
N4 0.0311(17) 0.0151(16) 0.0260(17) 0.0020(13) 0.0057(14) 0.0067(14)
N5 0.0169(14) 0.0085(15) 0.0301(17) 0.0010(12) 0.0004(12) 0.0026(12)
N6 0.0185(15) 0.0140(16) 0.0362(19) -0.0023(15) 0.0032(14) 0.0027(13)
N7 0.0251(18) 0.027(2) 0.051(3) -0.0039(18) -0.0064(17) 0.0019(15)
N8 0.0208(17) 0.0224(19) 0.044(2) -0.0046(16) 0.0025(15) -0.0049(14)
C1 0.0206(17) 0.0112(19) 0.037(2) -0.0036(15) 0.0029(16) 0.0046(14)
C2 0.0186(18) 0.021(2) 0.047(3) -0.0062(19) 0.0062(17) 0.0032(16)
C3 0.023(2) 0.031(3) 0.047(3) -0.0052(19) 0.002(2) 0.0060(17)
C4 0.024(2) 0.041(3) 0.050(3) -0.001(2) 0.014(2) 0.003(2)
C5 0.030(2) 0.046(4) 0.072(4) 0.009(3) 0.003(2) 0.019(2)
C6 0.0208(17) 0.023(2) 0.028(2) -0.0012(16) 0.0052(15) -0.0010(15)
C7 0.041(2) 0.037(3) 0.027(2) -0.005(2) 0.0045(18) -0.005(2)
C8 0.027(2) 0.023(2) 0.042(3) 0.0041(19) 0.0104(18) 0.0003(17)
C9 0.030(2) 0.020(2) 0.055(3) 0.009(2) -0.001(2) 0.0091(17)
C10 0.052(3) 0.023(3) 0.060(4) 0.009(2) -0.007(3) 0.011(2)
C11 0.053(3) 0.034(3) 0.049(3) 0.006(2) -0.004(2) 0.011(2)
C12 0.0209(17) 0.0142(18) 0.0242(19) -0.0001(14) -0.0001(14) 0.0041(14)
C13 0.027(2) 0.025(2) 0.037(2) -0.0034(18) -0.0036(18) 0.0088(17)
C14 0.033(2) 0.024(2) 0.030(2) -0.0007(17) -0.0010(17) 0.0075(17)
C15 0.039(3) 0.048(3) 0.035(3) -0.004(2) -0.011(2) -0.002(2)
C16 0.047(3) 0.050(3) 0.029(2) 0.005(2) 0.002(2) 0.010(2)
C17 0.025(2) 0.021(2) 0.033(2) 0.0001(18) -0.0015(16) -0.0044(17)
C18 0.032(2) 0.028(2) 0.048(3) -0.005(2) 0.006(2) 0.0034(19)
C19 0.024(2) 0.022(2) 0.052(3) -0.0020(19) -0.001(2) -0.0040(16)
C20 0.032(2) 0.015(2) 0.033(2) 0.0038(16) 0.0068(17) 0.0028(16)
C21 0.052(3) 0.024(2) 0.045(3) 0.012(2) 0.015(2) 0.008(2)
C22 0.036(2) 0.020(2) 0.046(3) 0.0003(19) 0.015(2) 0.0017(18)
C23 0.0160(17) 0.0146(18) 0.029(2) -0.0031(15) 0.0020(15) 0.0016(13)
C24 0.0234(19) 0.013(2) 0.036(2) 0.0001(16) -0.0019(16) 0.0037(15)
C25 0.0175(18) 0.0133(17) 0.042(2) -0.0006(17) 0.0003(16) 0.0059(15)
C26 0.028(2) 0.018(2) 0.053(3) 0.011(2) 0.0056(19) 0.0091(17)
C27 0.023(2) 0.023(2) 0.064(3) 0.004(2) 0.006(2) 0.0105(17)
C28 0.0187(16) 0.015(2) 0.031(2) 0.0022(15) 0.0050(15) 0.0010(15)
C29 0.029(2) 0.023(2) 0.031(2) 0.0009(17) 0.0046(16) 0.0060(17)
C30 0.0198(18) 0.0185(19) 0.036(2) 0.0030(17) 0.0017(16) -0.0025(16)
C31 0.0235(19) 0.0164(19) 0.045(3) 0.0006(19) 0.0119(18) 0.0034(16)
C32 0.027(2) 0.028(3) 0.071(4) -0.009(2) 0.012(2) -0.0089(19)
C33 0.031(2) 0.040(3) 0.040(3) -0.001(2) 0.0117(19) 0.003(2)
C34 0.0176(17) 0.0157(19) 0.045(3) -0.0039(17) -0.0008(16) -0.0004(15)
C35 0.025(2) 0.039(3) 0.063(4) -0.015(3) -0.007(2) -0.002(2)
C36 0.018(2) 0.041(3) 0.059(3) -0.017(3) 0.006(2) -0.0075(19)
C37 0.030(3) 0.069(5) 0.079(5) -0.014(4) -0.016(3) 0.003(3)
C38 0.029(3) 0.075(5) 0.082(5) -0.017(4) 0.013(3) -0.026(3)
C39 0.033(2) 0.033(3) 0.060(3) 0.011(2) -0.014(2) -0.003(2)
C40 0.042(3) 0.046(4) 0.061(4) 0.009(3) -0.001(3) 0.000(3)
C41 0.066(4) 0.032(3) 0.069(4) 0.002(3) -0.025(3) -0.001(3)
C42 0.029(2) 0.023(3) 0.044(3) 0.0028(18) 0.009(2) -0.0036(16)
C43 0.054(3) 0.020(2) 0.066(4) 0.004(3) 0.015(3) -0.005(2)
C44 0.039(3) 0.028(3) 0.052(3) 0.000(2) 0.013(2) -0.005(2)
Cl3 0.0374(6) 0.0715(10) 0.0507(8) 0.0121(7) -0.0080(6) -0.0101(7)
Cl4 0.0545(8) 0.0446(8) 0.0544(8) 0.0117(6) -0.0134(6) -0.0161(6)
C49 0.047(3) 0.049(4) 0.040(3) 0.007(2) -0.014(2) -0.004(3)
Cl5 0.0669(10) 0.0764(13) 0.0574(9) -0.0105(9) 0.0076(8) -0.0009(9)
Cl6 0.0539(8) 0.0545(10) 0.0805(12) 0.0042(8) 0.0052(8) -0.0027(7)
C50 0.049(3) 0.039(3) 0.055(3) -0.003(3) -0.002(3) 0.010(3)
S1 0.0346(6) 0.0272(6) 0.0359(6) 0.0016(4) -0.0018(5) -0.0041(4)
F1 0.097(3) 0.035(2) 0.059(2) -0.0044(17) -0.016(2) -0.017(2)
F2 0.0306(15) 0.065(3) 0.059(2) -0.0109(18) -0.0061(14) -0.0060(16)
F3 0.0345(16) 0.089(3) 0.0440(18) -0.0208(19) 0.0062(13) -0.0043(17)
O1 0.050(2) 0.039(2) 0.042(2) -0.0072(16) 0.0097(18) -0.0128(17)
O2 0.052(2) 0.037(2) 0.063(3) 0.011(2) -0.011(2) -0.0135(19)
O3 0.036(2) 0.060(3) 0.052(2) -0.004(2) -0.0087(17) 0.0022(19)
C45 0.036(3) 0.037(3) 0.044(3) -0.003(2) 0.000(2) -0.008(2)
S2 0.0324(5) 0.0306(6) 0.0304(5) 0.0013(5) -0.0032(4) 0.0050(5)
F4 0.078(3) 0.044(2) 0.080(3) 0.014(2) 0.010(2) -0.014(2)
F5 0.087(3) 0.040(2) 0.124(5) -0.043(3) -0.002(3) 0.011(2)
F6 0.067(2) 0.035(2) 0.095(3) 0.018(2) -0.032(2) 0.0096(18)
O4 0.0311(18) 0.066(3) 0.044(2) -0.001(2) -0.0040(16) 0.0066(19)
O5 0.063(2) 0.0233(19) 0.046(2) -0.0063(16) -0.0056(18) 0.0125(17)
O6 0.036(2) 0.082(4) 0.035(2) 0.013(2) -0.0016(16) -0.008(2)
C46 0.045(3) 0.025(3) 0.056(3) -0.007(2) -0.003(2) 0.003(2)
Cl7 0.119(5) 0.072(3) 0.083(3) 0.010(3) 0.013(3) 0.004(3)
Cl8 0.184(7) 0.064(3) 0.108(4) 0.023(3) 0.078(5) 0.037(4)
C51 0.113(11) 0.040(7) 0.096(10) 0.004(8) 0.037(9) 0.005(8)
S4B 0.045(4) 0.055(5) 0.070(5) 0.006(4) 0.009(4) 0.012(4)
F10B 0.046(7) 0.057(8) 0.085(8) 0.001(8) 0.010(7) -0.001(7)
F11B 0.046(7) 0.070(7) 0.081(7) -0.005(7) 0.008(7) 0.004(7)
F12B 0.044(8) 0.060(8) 0.089(9) 0.001(8) 0.004(8) 0.003(8)
O10B 0.043(8) 0.062(8) 0.078(8) 0.001(8) 0.014(8) -0.003(8)
O11B 0.035(8) 0.067(9) 0.069(9) 0.005(8) 0.006(8) -0.004(8)
O12B 0.028(9) 0.066(10) 0.073(9) 0.002(9) 0.009(9) 0.007(9)
C48B 0.038(5) 0.055(5) 0.074(5) 0.003(5) 0.008(5) 0.005(5)
S3 0.0315(18) 0.037(2) 0.0455(18) 0.0012(19) 0.0110(13) 0.0010(15)
F7 0.036(6) 0.049(7) 0.061(6) -0.012(5) 0.015(4) -0.002(4)
F8 0.042(4) 0.046(6) 0.052(6) -0.010(4) 0.011(4) 0.002(4)
F9 0.045(7) 0.055(7) 0.052(6) 0.003(5) 0.005(5) 0.011(5)
O7 0.027(5) 0.048(7) 0.053(6) 0.000(5) 0.012(4) 0.014(4)
O8 0.037(5) 0.044(7) 0.048(6) -0.005(5) 0.014(5) 0.005(5)
O9 0.036(7) 0.050(8) 0.056(6) -0.007(6) 0.018(5) -0.004(5)
C47 0.027(5) 0.042(7) 0.045(5) -0.003(6) 0.009(4) 0.004(5)
S4A 0.0373(18) 0.043(2) 0.068(3) 0.0064(19) 0.0087(17) 0.0070(15)
F10A 0.062(6) 0.065(6) 0.092(6) -0.005(5) 0.010(5) 0.003(5)
F11A 0.039(5) 0.078(6) 0.067(5) 0.004(5) 0.000(5) 0.019(5)
F12A 0.041(4) 0.067(6) 0.090(6) 0.014(5) -0.013(5) 0.002(4)
O10A 0.050(5) 0.065(6) 0.078(7) 0.006(6) 0.004(5) -0.003(5)
O11A 0.047(5) 0.058(7) 0.087(7) 0.008(6) 0.021(5) 0.002(5)
O12A 0.043(5) 0.039(6) 0.080(7) -0.002(5) 0.003(5) -0.004(4)
C48A 0.026(4) 0.050(5) 0.066(5) -0.001(4) 0.012(4) 0.006(4)

loop_
_atom_type_symbol
_atom_type_description
_atom_type_scat_dispersion_real
_atom_type_scat_dispersion_imag
_atom_type_scat_source
C C 0.0181 0.0091 'International Tables Vol C Tables 4.2.6.8 and 6.1.1.4'
H H 0.0000 0.0000 'International Tables Vol C Tables 4.2.6.8 and 6.1.1.4'
Au Au -4.4197 7.2980 'International Tables Vol C Tables 4.2.6.8 and 6.1.1.4'
Cl Cl 0.3639 0.7018 'International Tables Vol C Tables 4.2.6.8 and 6.1.1.4'
F F 0.0727 0.0534 'International Tables Vol C Tables 4.2.6.8 and 6.1.1.4'
N N 0.0311 0.0180 'International Tables Vol C Tables 4.2.6.8 and 6.1.1.4'
O O 0.0492 0.0322 'International Tables Vol C Tables 4.2.6.8 and 6.1.1.4'
P P 0.2955 0.4335 'International Tables Vol C Tables 4.2.6.8 and 6.1.1.4'
S S 0.3331 0.5567 'International Tables Vol C Tables 4.2.6.8 and 6.1.1.4'

loop_
_exptl_crystal_face_index_h
_exptl_crystal_face_index_k
_exptl_crystal_face_index_l
_exptl_crystal_face_perp_dist
-1 0 0 0.0349
1 0 0 0.0259
0 0 -1 0.0961
0 0 1 0.0961
2 -7 6 0.1440
2 -7 -6 0.1516
-4 6 -7 0.1042

loop_
_geom_angle_atom_site_label_1
_geom_angle_atom_site_label_2
_geom_angle_atom_site_label_3
_geom_angle
Cl2 Au1 Cl1 93.91(4)
P1 Au1 Cl1 85.45(4)
P1 Au1 Cl2 175.32(4)
P1 Au1 P4 92.63(4)
P4 Au1 Cl1 174.16(4)
P4 Au1 Cl2 88.45(4)
P2 P1 Au1 107.79(5)
C1 P1 Au1 103.86(15)
C1 P1 P2 95.66(14)
P3 P2 P1 93.22(5)
C12 P2 P1 97.15(14)
C12 P2 P3 107.79(14)
P2 P3 P4 90.66(5)
C23 P3 P2 108.23(14)
C23 P3 P4 94.07(14)
P3 P4 Au1 107.91(5)
C34 P4 Au1 103.48(15)
C34 P4 P3 98.01(16)
C1 N1 C2 108.8(4)
C1 N1 C6 123.9(3)
C2 N1 C6 126.6(4)
C1 N2 C3 108.8(4)
C1 N2 C9 123.8(4)
C3 N2 C9 127.3(4)
C12 N3 C13 109.2(4)
C12 N3 C17 123.9(4)
C13 N3 C17 126.8(4)
C12 N4 C14 108.5(4)
C12 N4 C20 124.4(4)
C14 N4 C20 127.1(4)
C23 N5 C24 109.5(3)
C23 N5 C28 123.8(3)
C24 N5 C28 126.6(4)
C23 N6 C25 108.7(4)
C23 N6 C31 124.8(4)
C25 N6 C31 126.5(4)
C34 N7 C35 109.0(5)
C34 N7 C39 123.0(4)
C35 N7 C39 127.9(5)
C34 N8 C36 108.2(4)
C34 N8 C42 124.2(4)
C36 N8 C42 127.3(5)
N1 C1 P1 132.2(3)
N1 C1 N2 107.4(4)
N2 C1 P1 120.2(4)
N1 C2 C4 125.6(5)
C3 C2 N1 107.9(4)
C3 C2 C4 126.4(4)
N2 C3 C5 124.8(5)
C2 C3 N2 107.1(4)
C2 C3 C5 128.1(5)
C2 C4 H4A 109.5
C2 C4 H4B 109.5
C2 C4 H4C 109.5
H4A C4 H4B 109.5
H4A C4 H4C 109.5
H4B C4 H4C 109.5
C3 C5 H5A 109.5
C3 C5 H5B 109.5
C3 C5 H5C 109.5
H5A C5 H5B 109.5
H5A C5 H5C 109.5
H5B C5 H5C 109.5
N1 C6 H6 106.6
N1 C6 C7 110.6(4)
N1 C6 C8 112.5(4)
C7 C6 H6 106.6
C8 C6 H6 106.6
C8 C6 C7 113.3(4)
C6 C7 H7A 109.5
C6 C7 H7B 109.5
C6 C7 H7C 109.5
H7A C7 H7B 109.5
H7A C7 H7C 109.5
H7B C7 H7C 109.5
C6 C8 H8A 109.5
C6 C8 H8B 109.5
C6 C8 H8C 109.5
H8A C8 H8B 109.5
H8A C8 H8C 109.5
H8B C8 H8C 109.5
N2 C9 H9 106.5
N2 C9 C10 111.3(5)
N2 C9 C11 111.3(5)
C10 C9 H9 106.5
C11 C9 H9 106.5
C11 C9 C10 114.2(5)
C9 C10 H10A 109.5
C9 C10 H10B 109.5
C9 C10 H10C 109.5
H10A C10 H10B 109.5
H10A C10 H10C 109.5
H10B C10 H10C 109.5
C9 C11 H11A 109.5
C9 C11 H11B 109.5
C9 C11 H11C 109.5
H11A C11 H11B 109.5
H11A C11 H11C 109.5
H11B C11 H11C 109.5
N3 C12 P2 119.3(3)
N4 C12 P2 133.2(3)
N4 C12 N3 107.5(4)
N3 C13 C15 124.9(5)
C14 C13 N3 107.4(4)
C14 C13 C15 127.6(5)
N4 C14 C16 125.6(5)
C13 C14 N4 107.4(4)
C13 C14 C16 126.9(5)
C13 C15 H15A 109.5
C13 C15 H15B 109.5
C13 C15 H15C 109.5
H15A C15 H15B 109.5
H15A C15 H15C 109.5
H15B C15 H15C 109.5
C14 C16 H16A 109.5
C14 C16 H16B 109.5
C14 C16 H16C 109.5
H16A C16 H16B 109.5
H16A C16 H16C 109.5
H16B C16 H16C 109.5
N3 C17 H17 106.4
N3 C17 C18 110.1(4)
N3 C17 C19 112.2(4)
C18 C17 H17 106.4
C19 C17 H17 106.4
C19 C17 C18 114.7(4)
C17 C18 H18A 109.5
C17 C18 H18B 109.5
C17 C18 H18C 109.5
H18A C18 H18B 109.5
H18A C18 H18C 109.5
H18B C18 H18C 109.5
C17 C19 H19A 109.5
C17 C19 H19B 109.5
C17 C19 H19C 109.5
H19A C19 H19B 109.5
H19A C19 H19C 109.5
H19B C19 H19C 109.5
N4 C20 H20 106.9
N4 C20 C21 111.3(4)
N4 C20 C22 111.0(4)
C21 C20 H20 106.9
C21 C20 C22 113.6(4)
C22 C20 H20 106.9
C20 C21 H21A 109.5
C20 C21 H21B 109.5
C20 C21 H21C 109.5
H21A C21 H21B 109.5
H21A C21 H21C 109.5
H21B C21 H21C 109.5
C20 C22 H22A 109.5
C20 C22 H22B 109.5
C20 C22 H22C 109.5
H22A C22 H22B 109.5
H22A C22 H22C 109.5
H22B C22 H22C 109.5
N5 C23 P3 132.9(3)
N5 C23 N6 107.2(4)
N6 C23 P3 119.2(3)
N5 C24 C26 125.4(4)
C25 C24 N5 107.1(4)
C25 C24 C26 127.4(4)
N6 C25 C27 125.3(4)
C24 C25 N6 107.5(4)
C24 C25 C27 127.3(4)
C24 C26 H26A 109.5
C24 C26 H26B 109.5
C24 C26 H26C 109.5
H26A C26 H26B 109.5
H26A C26 H26C 109.5
H26B C26 H26C 109.5
C25 C27 H27A 109.5
C25 C27 H27B 109.5
C25 C27 H27C 109.5
H27A C27 H27B 109.5
H27A C27 H27C 109.5
H27B C27 H27C 109.5
N5 C28 H28 106.8
N5 C28 C29 111.9(3)
N5 C28 C30 110.2(4)
C29 C28 H28 106.8
C29 C28 C30 114.0(4)
C30 C28 H28 106.8
C28 C29 H29A 109.5
C28 C29 H29B 109.5
C28 C29 H29C 109.5
H29A C29 H29B 109.5
H29A C29 H29C 109.5
H29B C29 H29C 109.5
C28 C30 H30A 109.5
C28 C30 H30B 109.5
C28 C30 H30C 109.5
H30A C30 H30B 109.5
H30A C30 H30C 109.5
H30B C30 H30C 109.5
N6 C31 H31 107.3
N6 C31 C32 110.1(4)
N6 C31 C33 111.4(4)
C32 C31 H31 107.3
C32 C31 C33 113.3(4)
C33 C31 H31 107.3
C31 C32 H32A 109.5
C31 C32 H32B 109.5
C31 C32 H32C 109.5
H32A C32 H32B 109.5
H32A C32 H32C 109.5
H32B C32 H32C 109.5
C31 C33 H33A 109.5
C31 C33 H33B 109.5
C31 C33 H33C 109.5
H33A C33 H33B 109.5
H33A C33 H33C 109.5
H33B C33 H33C 109.5
N7 C34 P4 121.1(4)
N7 C34 N8 107.7(4)
N8 C34 P4 131.2(4)
N7 C35 C37 124.2(7)
C36 C35 N7 107.0(5)
C36 C35 C37 128.8(6)
N8 C36 C38 124.2(6)
C35 C36 N8 108.0(5)
C35 C36 C38 127.8(6)
C35 C37 H37A 109.5
C35 C37 H37B 109.5
C35 C37 H37C 109.5
H37A C37 H37B 109.5
H37A C37 H37C 109.5
H37B C37 H37C 109.5
C36 C38 H38A 109.5
C36 C38 H38B 109.5
C36 C38 H38C 109.5
H38A C38 H38B 109.5
H38A C38 H38C 109.5
H38B C38 H38C 109.5
N7 C39 H39 105.7
C40 C39 N7 112.4(5)
C40 C39 H39 105.7
C40 C39 C41 115.4(5)
C41 C39 N7 111.1(6)
C41 C39 H39 105.7
C39 C40 H40A 109.5
C39 C40 H40B 109.5
C39 C40 H40C 109.5
H40A C40 H40B 109.5
H40A C40 H40C 109.5
H40B C40 H40C 109.5
C39 C41 H41A 109.5
C39 C41 H41B 109.5
C39 C41 H41C 109.5
H41A C41 H41B 109.5
H41A C41 H41C 109.5
H41B C41 H41C 109.5
N8 C42 H42 106.1
N8 C42 C43 111.0(5)
N8 C42 C44 113.1(4)
C43 C42 H42 106.1
C43 C42 C44 113.6(5)
C44 C42 H42 106.1
C42 C43 H43A 109.5
C42 C43 H43B 109.5
C42 C43 H43C 109.5
H43A C43 H43B 109.5
H43A C43 H43C 109.5
H43B C43 H43C 109.5
C42 C44 H44A 109.5
C42 C44 H44B 109.5
C42 C44 H44C 109.5
H44A C44 H44B 109.5
H44A C44 H44C 109.5
H44B C44 H44C 109.5
Cl3 C49 H49A 109.2
Cl3 C49 H49B 109.2
Cl4 C49 Cl3 112.1(3)
Cl4 C49 H49A 109.2
Cl4 C49 H49B 109.2
H49A C49 H49B 107.9
Cl5 C50 Cl6 111.8(4)
Cl5 C50 H50A 109.3
Cl5 C50 H50B 109.3
Cl6 C50 H50A 109.3
Cl6 C50 H50B 109.3
H50A C50 H50B 107.9
O1 S1 O2 115.9(3)
O1 S1 O3 113.7(3)
O1 S1 C45 104.5(3)
O2 S1 O3 113.7(3)
O2 S1 C45 103.2(3)
O3 S1 C45 103.9(3)
F1 C45 S1 111.0(4)
F2 C45 S1 110.9(4)
F2 C45 F1 105.4(5)
F3 C45 S1 113.7(4)
F3 C45 F1 107.4(5)
F3 C45 F2 108.0(5)
O4 S2 O5 115.1(3)
O4 S2 O6 116.1(3)
O4 S2 C46 104.1(3)
O5 S2 C46 102.0(2)
O6 S2 O5 114.2(3)
O6 S2 C46 102.7(3)
F4 C46 S2 110.9(4)
F4 C46 F5 108.8(5)
F4 C46 F6 108.6(5)
F5 C46 S2 110.2(5)
F5 C46 F6 108.0(5)
F6 C46 S2 110.2(4)
Cl7 C51 H51A 109.6
Cl7 C51 H51B 109.6
Cl8 C51 Cl7 110.2(10)
Cl8 C51 H51A 109.6
Cl8 C51 H51B 109.6
H51A C51 H51B 108.1
O10B S4B C48B 104.3(12)
O11B S4B O10B 113.8(12)
O11B S4B C48B 101.5(10)
O12B S4B O10B 116.5(12)
O12B S4B O11B 114.9(14)
O12B S4B C48B 103.4(11)
F10B C48B S4B 109.5(12)
F10B C48B F12B 108.7(13)
F11B C48B S4B 112.2(12)
F11B C48B F10B 108.6(13)
F11B C48B F12B 108.4(13)
F12B C48B S4B 109.4(12)
O7 S3 C47 99.1(13)
O8 S3 O7 112.4(12)
O8 S3 C47 102.7(9)
O9 S3 O7 120.6(15)
O9 S3 O8 114.1(13)
O9 S3 C47 104.4(12)
F7 C47 S3 110.5(14)
F8 C47 S3 112.1(16)
F8 C47 F7 108.9(17)
F8 C47 F9 108.5(18)
F9 C47 S3 114.6(16)
F9 C47 F7 102(2)
O10A S4A C48A 102.8(7)
O11A S4A O10A 115.2(8)
O11A S4A C48A 102.2(6)
O12A S4A O10A 116.6(7)
O12A S4A O11A 115.1(8)
O12A S4A C48A 101.7(6)
F10A C48A S4A 108.4(9)
F10A C48A F11A 108.1(10)
F11A C48A S4A 109.9(8)
F12A C48A S4A 110.0(8)
F12A C48A F10A 110.0(10)
F12A C48A F11A 110.4(11)

loop_
_geom_bond_atom_site_label_1
_geom_bond_atom_site_label_2
_geom_bond_distance
Au1 Cl1 2.3586(10)
Au1 Cl2 2.3541(11)
Au1 P1 2.3053(11)
Au1 P4 2.3103(10)
P1 P2 2.2364(14)
P1 C1 1.831(4)
P2 P3 2.2304(13)
P2 C12 1.830(4)
P3 P4 2.2467(15)
P3 C23 1.836(4)
P4 C34 1.816(4)
N1 C1 1.356(6)
N1 C2 1.377(5)
N1 C6 1.495(6)
N2 C1 1.359(6)
N2 C3 1.385(7)
N2 C9 1.482(7)
N3 C12 1.356(6)
N3 C13 1.370(6)
N3 C17 1.491(6)
N4 C12 1.353(6)
N4 C14 1.386(6)
N4 C20 1.482(6)
N5 C23 1.353(6)
N5 C24 1.379(5)
N5 C28 1.492(5)
N6 C23 1.360(5)
N6 C25 1.385(6)
N6 C31 1.503(6)
N7 C34 1.354(6)
N7 C35 1.384(7)
N7 C39 1.525(8)
N8 C34 1.364(6)
N8 C36 1.381(6)
N8 C42 1.484(7)
C2 C3 1.357(8)
C2 C4 1.488(7)
C3 C5 1.491(7)
C4 H4A 0.9800
C4 H4B 0.9800
C4 H4C 0.9800
C5 H5A 0.9800
C5 H5B 0.9800
C5 H5C 0.9800
C6 H6 1.0000
C6 C7 1.526(6)
C6 C8 1.515(6)
C7 H7A 0.9800
C7 H7B 0.9800
C7 H7C 0.9800
C8 H8A 0.9800
C8 H8B 0.9800
C8 H8C 0.9800
C9 H9 1.0000
C9 C10 1.532(7)
C9 C11 1.516(9)
C10 H10A 0.9800
C10 H10B 0.9800
C10 H10C 0.9800
C11 H11A 0.9800
C11 H11B 0.9800
C11 H11C 0.9800
C13 C14 1.360(7)
C13 C15 1.499(7)
C14 C16 1.490(7)
C15 H15A 0.9800
C15 H15B 0.9800
C15 H15C 0.9800
C16 H16A 0.9800
C16 H16B 0.9800
C16 H16C 0.9800
C17 H17 1.0000
C17 C18 1.523(6)
C17 C19 1.517(6)
C18 H18A 0.9800
C18 H18B 0.9800
C18 H18C 0.9800
C19 H19A 0.9800
C19 H19B 0.9800
C19 H19C 0.9800
C20 H20 1.0000
C20 C21 1.520(7)
C20 C22 1.539(6)
C21 H21A 0.9800
C21 H21B 0.9800
C21 H21C 0.9800
C22 H22A 0.9800
C22 H22B 0.9800
C22 H22C 0.9800
C24 C25 1.361(7)
C24 C26 1.488(6)
C25 C27 1.500(6)
C26 H26A 0.9800
C26 H26B 0.9800
C26 H26C 0.9800
C27 H27A 0.9800
C27 H27B 0.9800
C27 H27C 0.9800
C28 H28 1.0000
C28 C29 1.518(6)
C28 C30 1.529(6)
C29 H29A 0.9800
C29 H29B 0.9800
C29 H29C 0.9800
C30 H30A 0.9800
C30 H30B 0.9800
C30 H30C 0.9800
C31 H31 1.0000
C31 C32 1.521(7)
C31 C33 1.521(7)
C32 H32A 0.9800
C32 H32B 0.9800
C32 H32C 0.9800
C33 H33A 0.9800
C33 H33B 0.9800
C33 H33C 0.9800
C35 C36 1.362(10)
C35 C37 1.492(8)
C36 C38 1.499(8)
C37 H37A 0.9800
C37 H37B 0.9800
C37 H37C 0.9800
C38 H38A 0.9800
C38 H38B 0.9800
C38 H38C 0.9800
C39 H39 1.0000
C39 C40 1.498(10)
C39 C41 1.514(9)
C40 H40A 0.9800
C40 H40B 0.9800
C40 H40C 0.9800
C41 H41A 0.9800
C41 H41B 0.9800
C41 H41C 0.9800
C42 H42 1.0000
C42 C43 1.527(7)
C42 C44 1.529(8)
C43 H43A 0.9800
C43 H43B 0.9800
C43 H43C 0.9800
C44 H44A 0.9800
C44 H44B 0.9800
C44 H44C 0.9800
Cl3 C49 1.754(6)
Cl4 C49 1.749(6)
C49 H49A 0.9900
C49 H49B 0.9900
Cl5 C50 1.762(7)
Cl6 C50 1.771(7)
C50 H50A 0.9900
C50 H50B 0.9900
S1 O1 1.433(5)
S1 O2 1.435(5)
S1 O3 1.446(4)
S1 C45 1.814(6)
F1 C45 1.359(7)
F2 C45 1.345(7)
F3 C45 1.303(7)
S2 O4 1.437(4)
S2 O5 1.443(4)
S2 O6 1.441(4)
S2 C46 1.834(6)
F4 C46 1.322(7)
F5 C46 1.326(7)
F6 C46 1.327(6)
Cl7 C51 1.732(16)
Cl8 C51 1.723(15)
C51 H51A 0.9900
C51 H51B 0.9900
S4B O10B 1.448(15)
S4B O11B 1.445(13)
S4B O12B 1.428(13)
S4B C48B 1.846(16)
F10B C48B 1.327(14)
F11B C48B 1.319(14)
F12B C48B 1.331(14)
S3 O7 1.47(3)
S3 O8 1.446(15)
S3 O9 1.39(2)
S3 C47 1.82(2)
F7 C47 1.37(3)
F8 C47 1.32(2)
F9 C47 1.33(3)
S4A O10A 1.444(11)
S4A O11A 1.438(9)
S4A O12A 1.437(10)
S4A C48A 1.872(12)
F10A C48A 1.324(12)
F11A C48A 1.328(11)
F12A C48A 1.313(12)

loop_
_exptl_oxdiff_crystal_face_indexfrac_h
_exptl_oxdiff_crystal_face_indexfrac_k
_exptl_oxdiff_crystal_face_indexfrac_l
_exptl_oxdiff_crystal_face_x
_exptl_oxdiff_crystal_face_y
_exptl_oxdiff_crystal_face_z
-1.0008 -0.0026 0.0033 0.0171 0.0353 -0.0316
1.0008 0.0026 -0.0033 -0.0171 -0.0353 0.0316
-0.0131 0.0029 -0.9987 0.0182 -0.0520 -0.0525
0.0131 -0.0029 0.9987 -0.0182 0.0520 0.0525
2.2565 -7.0473 5.8892 -0.9746 0.3147 0.0148
2.0994 -7.0131 -6.0954 -0.7557 -0.3096 -0.6149
-4.2461 6.0398 -6.8951 0.9083 -0.2857 -0.1823
